data_4033302
loop_
_publ_author_name
'Zhou, Xin'
'Wang, Peng'
'Zhang, Li'
'Chen, Pengwei'
'Ma, Mingxu'
'Song, Ni'
'Ren, Sumei'
'Li, Ming'

_publ_section_title
;
 Transition-Metal-Free Synthesis of C-Glycosylated Phenanthridines via
 K<sub>2</sub>S<sub>2</sub>O<sub>8</sub>-Mediated Oxidative Radical
 Decarboxylation of Uronic Acids.
;
_journal_issue 2
_journal_name_full 'The Journal of organic chemistry'
_journal_page_first 588
_journal_page_last 603
_journal_paper_doi 10.1021/acs.joc.7b02346
_journal_volume 83
_journal_year 2018
_chemical_absolute_configuration syn
_chemical_formula_sum 'C23 H25 N O5'
_chemical_formula_weight 395.44
_space_group_IT_number 4
_space_group_name_Hall 'P 2yb'
_space_group_name_H-M_alt 'P 1 21 1'
_symmetry_cell_setting monoclinic
_symmetry_space_group_name_Hall 'P 2yb'
_symmetry_space_group_name_H-M 'P 1 21 1'
_atom_sites_solution_hydrogens geom
_atom_sites_solution_primary direct
_atom_sites_solution_secondary difmap
_audit_creation_method SHELXL-97
_cell_angle_alpha 90.00
_cell_angle_beta 109.3310(10)
_cell_angle_gamma 90.00
_cell_formula_units_Z 2
_cell_length_a 7.2135(3)
_cell_length_b 18.9163(8)
_cell_length_c 7.7262(3)
_cell_measurement_reflns_used 4130
_cell_measurement_temperature 296(2)
_cell_measurement_theta_max 27.55
_cell_measurement_theta_min 2.99
_cell_volume 994.82(7)
_computing_structure_refinement 'SHELXL-97 (Sheldrick, 2008)'
_diffrn_ambient_temperature 296(2)
_diffrn_measured_fraction_theta_full 0.997
_diffrn_measured_fraction_theta_max 0.997
_diffrn_measurement_device_type Bruker
_diffrn_radiation_monochromator graphite
_diffrn_radiation_source 'fine-focus sealed tube'
_diffrn_radiation_type MoK\a
_diffrn_radiation_wavelength 0.71073
_diffrn_reflns_av_R_equivalents 0.0419
_diffrn_reflns_av_sigmaI/netI 0.0279
_diffrn_reflns_limit_h_max 9
_diffrn_reflns_limit_h_min -9
_diffrn_reflns_limit_k_max 24
_diffrn_reflns_limit_k_min -24
_diffrn_reflns_limit_l_max 10
_diffrn_reflns_limit_l_min -10
_diffrn_reflns_number 15318
_diffrn_reflns_theta_full 27.55
_diffrn_reflns_theta_max 27.55
_diffrn_reflns_theta_min 2.99
_exptl_absorpt_coefficient_mu 0.093
_exptl_absorpt_correction_T_max 0.9798
_exptl_absorpt_correction_T_min 0.9559
_exptl_absorpt_correction_type multi-scan
_exptl_absorpt_process_details SADABS
_exptl_crystal_colour colourless
_exptl_crystal_density_diffrn 1.320
_exptl_crystal_density_method 'not measured'
_exptl_crystal_description needle
_exptl_crystal_F_000 420
_exptl_crystal_size_max 0.49
_exptl_crystal_size_mid 0.46
_exptl_crystal_size_min 0.22
_refine_diff_density_max 0.154
_refine_diff_density_min -0.185
_refine_diff_density_rms 0.044
_refine_ls_abs_structure_details 'Flack H D (1983), Acta Cryst. A39, 876-881'
_refine_ls_abs_structure_Flack -0.1(8)
_refine_ls_extinction_coef 0.054(4)
_refine_ls_extinction_expression Fc^*^=kFc[1+0.001xFc^2^\l^3^/sin(2\q)]^-1/4^
_refine_ls_extinction_method SHELXL
_refine_ls_goodness_of_fit_ref 1.088
_refine_ls_hydrogen_treatment mixed
_refine_ls_matrix_type full
_refine_ls_number_parameters 268
_refine_ls_number_reflns 4553
_refine_ls_number_restraints 1
_refine_ls_restrained_S_all 1.088
_refine_ls_R_factor_all 0.0447
_refine_ls_R_factor_gt 0.0391
_refine_ls_shift/su_max 0.000
_refine_ls_shift/su_mean 0.000
_refine_ls_structure_factor_coef Fsqd
_refine_ls_weighting_details 'calc w=1/[\s^2^(Fo^2^)+(0.0486P)^2^+0.1228P] where P=(Fo^2^+2Fc^2^)/3'
_refine_ls_weighting_scheme calc
_refine_ls_wR_factor_gt 0.0921
_refine_ls_wR_factor_ref 0.0953
_reflns_number_gt 4130
_reflns_number_total 4553
_reflns_threshold_expression >2\s(I)
_cod_data_source_file jo7b02346_si_004.cif
_cod_data_source_block 7d'
_cod_depositor_comments 'Adding full bibliography for 4033302--4033304.cif.'
_cod_original_sg_symbol_H-M 'P 21'
_cod_database_code 4033302

loop_
_symmetry_equiv_pos_as_xyz
'x, y, z'
'-x, y+1/2, -z'

loop_
_atom_site_label
_atom_site_type_symbol
_atom_site_fract_x
_atom_site_fract_y
_atom_site_fract_z
_atom_site_U_iso_or_equiv
_atom_site_adp_type
_atom_site_occupancy
_atom_site_symmetry_multiplicity
_atom_site_calc_flag
_atom_site_refinement_flags
O1 O 0.56784(18) 0.25770(6) 0.38822(19) 0.0510(3) Uani 1 1 d .
O2 O 0.37429(16) 0.50687(6) 0.32381(15) 0.0425(3) Uani 1 1 d .
O3 O 0.18940(18) 0.54514(8) 0.50323(19) 0.0580(4) Uani 1 1 d .
O4 O -0.01980(17) 0.58160(7) 0.22715(17) 0.0488(3) Uani 1 1 d .
O5 O 0.3856(2) 0.62716(6) 0.08150(18) 0.0513(3) Uani 1 1 d .
N1 N -0.0323(2) 0.47115(7) -0.05884(18) 0.0369(3) Uani 1 1 d .
C1 C -0.3455(2) 0.31194(8) -0.1018(2) 0.0395(3) Uani 1 1 d .
H1 H -0.3381 0.2656 -0.0597 0.047 Uiso 1 1 calc R
C2 C -0.5227(2) 0.33750(9) -0.2145(2) 0.0439(4) Uani 1 1 d .
C3 C -0.5318(3) 0.40692(10) -0.2805(3) 0.0486(4) Uani 1 1 d .
H3 H -0.6504 0.4245 -0.3587 0.058 Uiso 1 1 calc R
C4 C -0.3695(3) 0.44900(9) -0.2318(2) 0.0456(4) Uani 1 1 d .
H4 H -0.3786 0.4948 -0.2779 0.055 Uiso 1 1 calc R
C5 C -0.1887(2) 0.42429(8) -0.1130(2) 0.0360(3) Uani 1 1 d .
C6 C 0.1335(2) 0.45089(7) 0.0575(2) 0.0326(3) Uani 1 1 d .
C7 C 0.1730(2) 0.37836(7) 0.1231(2) 0.0314(3) Uani 1 1 d .
C8 C 0.3620(2) 0.35553(8) 0.2322(2) 0.0357(3) Uani 1 1 d .
H8 H 0.4656 0.3875 0.2684 0.043 Uiso 1 1 calc R
C9 C 0.3924(2) 0.28611(8) 0.2848(2) 0.0377(3) Uani 1 1 d .
C10 C 0.2369(2) 0.23814(8) 0.2327(2) 0.0409(4) Uani 1 1 d .
H10 H 0.2585 0.1912 0.2701 0.049 Uiso 1 1 calc R
C11 C 0.0534(2) 0.25930(8) 0.1276(2) 0.0386(3) Uani 1 1 d .
H11 H -0.0484 0.2265 0.0943 0.046 Uiso 1 1 calc R
C12 C 0.0154(2) 0.32990(7) 0.0685(2) 0.0328(3) Uani 1 1 d .
C13 C -0.1745(2) 0.35410(8) -0.0482(2) 0.0339(3) Uani 1 1 d .
C14 C -0.7035(3) 0.29177(13) -0.2682(3) 0.0594(5) Uani 1 1 d .
H14A H -0.6680 0.2444 -0.2253 0.089 Uiso 1 1 calc R
H14B H -0.7621 0.2915 -0.3993 0.089 Uiso 1 1 calc R
H14C H -0.7957 0.3102 -0.2143 0.089 Uiso 1 1 calc R
C15 C 0.7336(3) 0.30288(11) 0.4430(3) 0.0550(5) Uani 1 1 d .
H15A H 0.7531 0.3231 0.3363 0.082 Uiso 1 1 calc R
H15B H 0.8479 0.2762 0.5105 0.082 Uiso 1 1 calc R
H15C H 0.7123 0.3400 0.5192 0.082 Uiso 1 1 calc R
C16 C 0.3047(2) 0.56505(8) 0.3986(2) 0.0392(3) Uani 1 1 d .
H16 H 0.4144 0.5947 0.4709 0.047 Uiso 1 1 calc R
C17 C 0.1686(2) 0.60657(8) 0.2386(2) 0.0409(4) Uani 1 1 d .
H17 H 0.1817 0.6578 0.2583 0.049 Uiso 1 1 calc R
C18 C 0.2259(2) 0.58297(8) 0.0764(2) 0.0389(3) Uani 1 1 d .
H18 H 0.1171 0.5864 -0.0399 0.047 Uiso 1 1 calc R
C19 C 0.2935(2) 0.50649(8) 0.1261(2) 0.0356(3) Uani 1 1 d .
H19 H 0.3991 0.4958 0.0766 0.043 Uiso 1 1 calc R
C20 C -0.0146(2) 0.55500(10) 0.4002(2) 0.0442(4) Uani 1 1 d .
C21 C -0.0987(4) 0.60739(13) 0.5003(3) 0.0704(6) Uani 1 1 d .
H21A H -0.0250 0.6506 0.5174 0.106 Uiso 1 1 calc R
H21B H -0.0913 0.5884 0.6176 0.106 Uiso 1 1 calc R
H21C H -0.2334 0.6166 0.4298 0.106 Uiso 1 1 calc R
C22 C -0.1189(4) 0.48447(13) 0.3762(4) 0.0716(6) Uani 1 1 d .
H22A H -0.2530 0.4903 0.2990 0.107 Uiso 1 1 calc R
H22B H -0.1154 0.4669 0.4938 0.107 Uiso 1 1 calc R
H22C H -0.0545 0.4515 0.3207 0.107 Uiso 1 1 calc R
C23 C 0.4561(4) 0.61880(13) -0.0675(3) 0.0715(6) Uani 1 1 d .
H23A H 0.4989 0.5709 -0.0709 0.107 Uiso 1 1 calc R
H23B H 0.5644 0.6504 -0.0529 0.107 Uiso 1 1 calc R
H23C H 0.3528 0.6294 -0.1799 0.107 Uiso 1 1 calc R

loop_
_atom_site_aniso_label
_atom_site_aniso_U_11
_atom_site_aniso_U_22
_atom_site_aniso_U_33
_atom_site_aniso_U_23
_atom_site_aniso_U_13
_atom_site_aniso_U_12
O1 0.0435(6) 0.0375(6) 0.0652(8) 0.0054(6) 0.0087(6) 0.0093(5)
O2 0.0460(6) 0.0347(6) 0.0402(6) -0.0037(4) 0.0053(5) 0.0035(5)
O3 0.0467(7) 0.0783(9) 0.0512(7) 0.0210(7) 0.0193(6) 0.0082(6)
O4 0.0385(6) 0.0611(8) 0.0465(7) 0.0065(6) 0.0137(5) 0.0056(5)
O5 0.0697(8) 0.0371(6) 0.0566(8) -0.0059(5) 0.0335(7) -0.0199(6)
N1 0.0431(7) 0.0296(6) 0.0361(6) 0.0012(5) 0.0107(6) -0.0007(5)
C1 0.0411(8) 0.0364(8) 0.0412(8) -0.0032(6) 0.0137(7) -0.0056(7)
C2 0.0395(9) 0.0523(10) 0.0398(8) -0.0079(7) 0.0129(7) -0.0061(7)
C3 0.0400(9) 0.0541(10) 0.0446(9) -0.0015(8) 0.0047(7) 0.0038(8)
C4 0.0492(10) 0.0380(8) 0.0447(9) 0.0041(7) 0.0090(7) 0.0043(7)
C5 0.0397(8) 0.0344(7) 0.0329(7) -0.0019(6) 0.0108(6) 0.0001(6)
C6 0.0390(8) 0.0269(7) 0.0337(7) -0.0004(6) 0.0145(6) -0.0010(6)
C7 0.0373(7) 0.0261(6) 0.0327(7) -0.0012(5) 0.0143(6) 0.0003(6)
C8 0.0362(8) 0.0310(7) 0.0407(8) -0.0022(6) 0.0139(6) -0.0013(6)
C9 0.0396(8) 0.0329(7) 0.0426(8) -0.0005(6) 0.0163(7) 0.0061(6)
C10 0.0491(9) 0.0252(7) 0.0518(9) 0.0046(6) 0.0212(7) 0.0040(6)
C11 0.0430(8) 0.0272(7) 0.0480(9) -0.0015(6) 0.0185(7) -0.0055(6)
C12 0.0391(8) 0.0267(7) 0.0347(7) -0.0018(6) 0.0153(6) 0.0000(6)
C13 0.0386(7) 0.0313(7) 0.0335(7) -0.0043(6) 0.0140(6) -0.0021(6)
C14 0.0436(9) 0.0731(13) 0.0572(11) -0.0070(10) 0.0107(8) -0.0148(9)
C15 0.0384(9) 0.0553(11) 0.0670(12) 0.0027(9) 0.0119(8) 0.0079(8)
C16 0.0370(8) 0.0383(8) 0.0411(8) -0.0043(6) 0.0113(6) -0.0048(6)
C17 0.0511(9) 0.0267(7) 0.0470(9) 0.0012(6) 0.0191(7) -0.0006(6)
C18 0.0483(9) 0.0271(7) 0.0425(8) 0.0016(6) 0.0168(7) -0.0045(6)
C19 0.0384(8) 0.0293(7) 0.0399(8) -0.0010(6) 0.0140(6) -0.0026(6)
C20 0.0421(9) 0.0470(9) 0.0470(9) 0.0011(7) 0.0195(7) 0.0028(7)
C21 0.0897(16) 0.0628(13) 0.0700(14) -0.0034(11) 0.0415(12) 0.0183(12)
C22 0.0772(14) 0.0679(14) 0.0835(15) -0.0122(12) 0.0454(12) -0.0243(12)
C23 0.0957(17) 0.0645(13) 0.0729(15) -0.0023(11) 0.0529(14) -0.0218(13)

loop_
_atom_type_symbol
_atom_type_description
_atom_type_scat_dispersion_real
_atom_type_scat_dispersion_imag
_atom_type_scat_source
C C 0.0033 0.0016 'International Tables Vol C Tables 4.2.6.8 and 6.1.1.4'
H H 0.0000 0.0000 'International Tables Vol C Tables 4.2.6.8 and 6.1.1.4'
N N 0.0061 0.0033 'International Tables Vol C Tables 4.2.6.8 and 6.1.1.4'
O O 0.0106 0.0060 'International Tables Vol C Tables 4.2.6.8 and 6.1.1.4'

loop_
_geom_angle_atom_site_label_1
_geom_angle_atom_site_label_2
_geom_angle_atom_site_label_3
_geom_angle
C9 O1 C15 117.73(13)
C16 O2 C19 111.34(11)
C16 O3 C20 110.10(12)
C17 O4 C20 109.57(13)
C23 O5 C18 114.88(14)
C6 N1 C5 119.56(13)
C2 C1 C13 121.76(15)
C2 C1 H1 119.1
C13 C1 H1 119.1
C1 C2 C3 118.81(15)
C1 C2 C14 120.80(17)
C3 C2 C14 120.39(16)
C4 C3 C2 120.95(16)
C4 C3 H3 119.5
C2 C3 H3 119.5
C3 C4 C5 120.92(17)
C3 C4 H4 119.5
C5 C4 H4 119.5
N1 C5 C4 118.16(14)
N1 C5 C13 122.58(14)
C4 C5 C13 119.23(14)
N1 C6 C7 123.35(13)
N1 C6 C19 117.24(12)
C7 C6 C19 119.42(13)
C12 C7 C8 120.16(13)
C12 C7 C6 117.51(13)
C8 C7 C6 122.30(13)
C9 C8 C7 119.87(14)
C9 C8 H8 120.1
C7 C8 H8 120.1
O1 C9 C8 125.30(14)
O1 C9 C10 114.48(13)
C8 C9 C10 120.22(14)
C11 C10 C9 120.67(14)
C11 C10 H10 119.7
C9 C10 H10 119.7
C10 C11 C12 121.20(15)
C10 C11 H11 119.4
C12 C11 H11 119.4
C11 C12 C7 117.87(13)
C11 C12 C13 123.12(13)
C7 C12 C13 118.99(12)
C5 C13 C1 118.29(14)
C5 C13 C12 117.58(13)
C1 C13 C12 124.12(14)
C2 C14 H14A 109.5
C2 C14 H14B 109.5
H14A C14 H14B 109.5
C2 C14 H14C 109.5
H14A C14 H14C 109.5
H14B C14 H14C 109.5
O1 C15 H15A 109.5
O1 C15 H15B 109.5
H15A C15 H15B 109.5
O1 C15 H15C 109.5
H15A C15 H15C 109.5
H15B C15 H15C 109.5
O3 C16 O2 112.93(14)
O3 C16 C17 105.28(13)
O2 C16 C17 106.95(13)
O3 C16 H16 110.5
O2 C16 H16 110.5
C17 C16 H16 110.5
O4 C17 C18 111.77(14)
O4 C17 C16 103.13(12)
C18 C17 C16 103.99(13)
O4 C17 H17 112.4
C18 C17 H17 112.4
C16 C17 H17 112.4
O5 C18 C17 104.28(12)
O5 C18 C19 111.24(13)
C17 C18 C19 102.86(12)
O5 C18 H18 112.6
C17 C18 H18 112.6
C19 C18 H18 112.6
O2 C19 C6 111.46(12)
O2 C19 C18 104.09(12)
C6 C19 C18 115.03(12)
O2 C19 H19 108.7
C6 C19 H19 108.7
C18 C19 H19 108.7
O4 C20 O3 105.75(12)
O4 C20 C21 111.23(16)
O3 C20 C21 108.37(17)
O4 C20 C22 109.91(16)
O3 C20 C22 109.30(17)
C21 C20 C22 112.07(16)
C20 C21 H21A 109.5
C20 C21 H21B 109.5
H21A C21 H21B 109.5
C20 C21 H21C 109.5
H21A C21 H21C 109.5
H21B C21 H21C 109.5
C20 C22 H22A 109.5
C20 C22 H22B 109.5
H22A C22 H22B 109.5
C20 C22 H22C 109.5
H22A C22 H22C 109.5
H22B C22 H22C 109.5
O5 C23 H23A 109.5
O5 C23 H23B 109.5
H23A C23 H23B 109.5
O5 C23 H23C 109.5
H23A C23 H23C 109.5
H23B C23 H23C 109.5

loop_
_geom_bond_atom_site_label_1
_geom_bond_atom_site_label_2
_geom_bond_distance
O1 C9 1.3636(19)
O1 C15 1.416(2)
O2 C16 1.411(2)
O2 C19 1.4438(19)
O3 C16 1.390(2)
O3 C20 1.435(2)
O4 C17 1.413(2)
O4 C20 1.418(2)
O5 C23 1.413(2)
O5 C18 1.4133(19)
N1 C6 1.294(2)
N1 C5 1.386(2)
C1 C2 1.374(2)
C1 C13 1.411(2)
C1 H1 0.9300
C2 C3 1.403(3)
C2 C14 1.504(2)
C3 C4 1.362(3)
C3 H3 0.9300
C4 C5 1.404(2)
C4 H4 0.9300
C5 C13 1.411(2)
C6 C7 1.4576(19)
C6 C19 1.521(2)
C7 C12 1.4118(19)
C7 C8 1.413(2)
C8 C9 1.370(2)
C8 H8 0.9300
C9 C10 1.395(2)
C10 C11 1.364(2)
C10 H10 0.9300
C11 C12 1.409(2)
C11 H11 0.9300
C12 C13 1.442(2)
C14 H14A 0.9600
C14 H14B 0.9600
C14 H14C 0.9600
C15 H15A 0.9600
C15 H15B 0.9600
C15 H15C 0.9600
C16 C17 1.519(2)
C16 H16 0.9800
C17 C18 1.512(2)
C17 H17 0.9800
C18 C19 1.534(2)
C18 H18 0.9800
C19 H19 0.9800
C20 C21 1.503(3)
C20 C22 1.513(3)
C21 H21A 0.9600
C21 H21B 0.9600
C21 H21C 0.9600
C22 H22A 0.9600
C22 H22B 0.9600
C22 H22C 0.9600
C23 H23A 0.9600
C23 H23B 0.9600
C23 H23C 0.9600

loop_
_geom_torsion_atom_site_label_1
_geom_torsion_atom_site_label_2
_geom_torsion_atom_site_label_3
_geom_torsion_atom_site_label_4
_geom_torsion
C13 C1 C2 C3 1.3(2)
C13 C1 C2 C14 -179.38(15)
C1 C2 C3 C4 -1.2(3)
C14 C2 C3 C4 179.53(17)
C2 C3 C4 C5 -0.5(3)
C6 N1 C5 C4 176.66(14)
C6 N1 C5 C13 -0.9(2)
C3 C4 C5 N1 -175.71(16)
C3 C4 C5 C13 2.0(2)
C5 N1 C6 C7 6.3(2)
C5 N1 C6 C19 -174.22(13)
N1 C6 C7 C12 -5.9(2)
C19 C6 C7 C12 174.63(13)
N1 C6 C7 C8 172.04(14)
C19 C6 C7 C8 -7.4(2)
C12 C7 C8 C9 0.2(2)
C6 C7 C8 C9 -177.71(13)
C15 O1 C9 C8 -1.5(2)
C15 O1 C9 C10 178.67(15)
C7 C8 C9 O1 179.35(14)
C7 C8 C9 C10 -0.8(2)
O1 C9 C10 C11 -179.41(15)
C8 C9 C10 C11 0.7(2)
C9 C10 C11 C12 0.0(2)
C10 C11 C12 C7 -0.6(2)
C10 C11 C12 C13 177.72(15)
C8 C7 C12 C11 0.5(2)
C6 C7 C12 C11 178.49(13)
C8 C7 C12 C13 -177.88(13)
C6 C7 C12 C13 0.11(19)
N1 C5 C13 C1 175.79(14)
C4 C5 C13 C1 -1.8(2)
N1 C5 C13 C12 -4.5(2)
C4 C5 C13 C12 177.90(13)
C2 C1 C13 C5 0.1(2)
C2 C1 C13 C12 -179.51(15)
C11 C12 C13 C5 -173.64(14)
C7 C12 C13 C5 4.65(19)
C11 C12 C13 C1 6.0(2)
C7 C12 C13 C1 -175.70(14)
C20 O3 C16 O2 -101.96(16)
C20 O3 C16 C17 14.39(19)
C19 O2 C16 O3 115.00(14)
C19 O2 C16 C17 -0.34(16)
C20 O4 C17 C18 135.50(14)
C20 O4 C17 C16 24.37(17)
O3 C16 C17 O4 -23.42(17)
O2 C16 C17 O4 96.95(14)
O3 C16 C17 C18 -140.20(14)
O2 C16 C17 C18 -19.84(15)
C23 O5 C18 C17 -175.19(17)
C23 O5 C18 C19 74.6(2)
O4 C17 C18 O5 164.16(12)
C16 C17 C18 O5 -85.25(14)
O4 C17 C18 C19 -79.64(15)
C16 C17 C18 C19 30.95(15)
C16 O2 C19 C6 -104.49(14)
C16 O2 C19 C18 20.08(16)
N1 C6 C19 O2 129.19(13)
C7 C6 C19 O2 -51.32(18)
N1 C6 C19 C18 11.00(19)
C7 C6 C19 C18 -169.50(13)
O5 C18 C19 O2 79.77(15)
C17 C18 C19 O2 -31.33(15)
O5 C18 C19 C6 -157.98(13)
C17 C18 C19 C6 90.91(15)
C17 O4 C20 O3 -16.30(18)
C17 O4 C20 C21 101.13(18)
C17 O4 C20 C22 -134.16(16)
C16 O3 C20 O4 0.3(2)
C16 O3 C20 C21 -119.08(18)
C16 O3 C20 C22 118.53(17)
